data_4512562
loop_
_publ_author_name
'Tanaka, Kenji'
'Nasu, Tomomichi'
'Miyamoto, Yasuto'
'Ozaki, Noriaki'
'Tanaka, Shu'
'Nagata, Toshiaki'
'Hakoe, Fumiyoshi'
'Yoshikiyo, Marie'
'Nakagawa, Kosuke'
'Umeta, Yoshikazu'
'Imoto, Kenta'
'Tokoro, Hiroko'
'Namai, Asuka'
'Ohkoshi, Shin-ichi'

_publ_section_title
;
 Structural Phase Transition between \g-Ti3O5and \d-Ti3O5by Breaking of a
 One-Dimensionally Conducting Pathway
;
_journal_issue 2
_journal_name_full 'Crystal Growth &amp; Design'
_journal_page_first 653
_journal_paper_doi 10.1021/cg5013439
_journal_volume 15
_journal_year 2015
_chemical_formula_sum 'O10 Ti6'
_chemical_formula_weight 447.196
_chemical_name_systematic ' ?'
_space_group_IT_number 13
_symmetry_cell_setting monoclinic
_symmetry_Int_Tables_number 13
_symmetry_space_group_name_Hall '-P 2ya'
_symmetry_space_group_name_H-M 'P 1 2/a 1'
_audit_creation_date 2014-05-12
_audit_creation_method ' from .lst and *.dst using lst2cif (Dilanian and Izumi, 2011)'
_cell_angle_alpha 90
_cell_angle_beta 109.3324(9)
_cell_angle_gamma 90
_cell_formula_units_Z 2
_cell_length_a 9.9651(7)
_cell_length_b 5.0604(4)
_cell_length_c 7.2114(5)
_cell_measurement_temperature 150
_cell_volume 343.15(4)
_computing_cell_refinement 'RIETAN-FP (Izumi and Momma, 2007)'
_computing_molecular_graphics 'VESTA (Momma and Izumi, 2008)'
_computing_structure_refinement 'RIETAN-FP (Izumi and Momma, 2007)'
_diffrn_ambient_temperature 150
_diffrn_detector 'D/tex Ultra'
_diffrn_measurement_device_type 'Ultima IV'
_diffrn_radiation_monochromator none
_diffrn_source 'X-ray tube'
_diffrn_source_target Cu
_exptl_absorpt_coefficient_mu 57.3833
_exptl_crystal_density_diffrn 4.3290
_exptl_crystal_density_method 'not measured'
_exptl_crystal_F_000 424.00
_pd_block_id 2014-05-21_phase_1
_pd_calc_method 'Rietveld Refinement'
_pd_char_colour black
_pd_instr_location ' ?'
_pd_meas_2theta_range_inc 0.0100
_pd_meas_2theta_range_max 130.0000
_pd_meas_2theta_range_min 5.0000
_pd_meas_number_of_points 12501
_pd_meas_scan_method cont
_pd_phase_name delta
_pd_prep_cool_rate 1
_pd_prep_temperature 150
_pd_proc_2theta_range_inc 0.0100
_pd_proc_2theta_range_max 130.0000
_pd_proc_2theta_range_min 5.0000
_pd_proc_ls_background_function 'composite background function'
_pd_proc_ls_pref_orient_corr ' ?'
_pd_proc_ls_profile_function 'split pseudo-Voigt function'
_pd_proc_ls_prof_R_factor 0.05328
_pd_proc_ls_prof_wR_expected 0.05240
_pd_proc_ls_prof_wR_factor 0.07142
_pd_spec_mounting ' ?'
_pd_spec_mount_mode reflection
_pd_spec_shape flat_sheet
_refine_diff_density_max 0.0
_refine_diff_density_min 0.0
_refine_ls_extinction_method none
_refine_ls_goodness_of_fit_all 1.3629
_refine_ls_matrix_type full
_refine_ls_number_constraints 8
_refine_ls_number_parameters 63
_refine_ls_number_restraints 0
_refine_ls_R_factor_all 0.01480
_refine_ls_R_Fsqd_factor 0.01487
_refine_ls_R_I_factor 0.02483
_refine_ls_shift/su_max 0.0
_refine_ls_weighting_details 1/<i>y</i>~i~
_refine_ls_weighting_scheme sigma
_cod_data_source_file cg5013439_si_002.cif
_cod_data_source_block phase_1
_cod_depositor_comments 'Adding full bibliography for 4512562--4512563.cif.'
_cod_original_sg_symbol_Hall '-P 2yc'
_cod_original_sg_symbol_H-M 'P 2/a'
_cod_database_code 4512562

loop_
_symmetry_equiv_pos_site_id
_symmetry_equiv_pos_as_xyz
1 x,y,z
2 -x+1/2,y,-z
3 -x,-y,-z
4 x+1/2,-y,z

loop_
_atom_site_label
_atom_site_fract_x
_atom_site_fract_y
_atom_site_fract_z
_atom_site_occupancy
_atom_site_symmetry_multiplicity
_atom_site_Wyckoff_symbol
_atom_site_adp_type
_atom_site_U_iso_or_equiv
_atom_site_type_symbol
Ti1a 0.3785(7) 0.7612(12) 0.161(2) 1 4 g Uiso 0.00431(9) Ti
Ti1b 0.1186(8) 0.7232(11) 0.339(2) 1 4 g Uiso 0.00431(9) Ti
Ti2 0.2461(3) 0.2534(7) 0.2481(5) 1 4 g Uiso 0.00431(9) Ti
O1a 0.436(4) 0.426(4) 0.282(4) 1 4 g Uiso 0.00431(9) O
O1b 0.059(4) 0.090(6) 0.215(4) 1 4 g Uiso 0.00431(9) O
O2a 0.328(2) 0.897(2) 0.383(2) 1 4 g Uiso 0.00431(9) O
O2b 0.1681(14) 0.593(3) 0.106(5) 1 4 g Uiso 0.00431(9) O
O3a 0.25 0.434(3) 0.5 1 2 f Uiso 0.00431(9) O
O3b 0.25 0.054(6) 0 1 2 e Uiso 0.00431(9) O

loop_
_atom_type_symbol
_atom_type_description
_atom_type_scat_dispersion_real
_atom_type_scat_dispersion_imag
_atom_type_scat_source
Ti Ti3+ 0.2191 1.8069 'International Tables for Crystallography, Vol. C'
O O2- 0.0492 0.0322 'International Tables for Crystallography, Vol. C'

loop_
_audit_conform.dict_name
_audit_conform.dict_location
cif_core.dic ftp://ftp.iucr.org/pub/cif_core.dic
cif_pd.dic ftp://ftp.iucr.org/pub/cif_pd.dic

loop_
_diffrn_radiation_type
_diffrn_radiation_wavelength
_diffrn_radiation_wavelength_wt
'Cu K\a~1~' 1.540593 0.666667
'Cu K\a~2~' 1.544427 0.333333

loop_
_geom_angle_atom_site_label_1
_geom_angle_atom_site_label_2
_geom_angle_atom_site_label_3
_geom_angle
_geom_angle_site_symmetry_1
_geom_angle_site_symmetry_3
O1b Ti1a O1a 98.1(5) 4_565 1_555
O1b Ti1a O2a 100.3(5) 4_565 1_555
O1b Ti1a O2b 105.7(4) 4_565 2_555
O1b Ti1a O3b 101.8(5) 4_565 1_565
O1b Ti1a O2b 178.3(6) 4_565 1_555
O1a Ti1a O2a 93.3(5) 1_555 1_555
O1a Ti1a O2b 90.0(5) 1_555 2_555
O1a Ti1a O3b 159.9(4) 1_555 1_565
O1a Ti1a O2b 82.0(5) 1_555 1_555
O2a Ti1a O2b 153.02(17) 1_555 2_555
O2a Ti1a O3b 85.9(3) 1_555 1_565
O2a Ti1a O2b 78.0(4) 1_555 1_555
O2b Ti1a O3b 82.0(4) 2_555 1_565
O2b Ti1a O2b 75.9(4) 2_555 1_555
O3b Ti1a O2b 78.2(3) 1_565 1_555
O1a Ti1b O3a 103.1(4) 4_465 1_555
O1a Ti1b O2b 99.9(5) 4_465 1_555
O1a Ti1b O1b 98.5(5) 4_465 1_565
O1a Ti1b O2a 107.3(3) 4_465 2_556
O1a Ti1b O2a 176.0(5) 4_465 1_555
O3a Ti1b O2b 87.2(4) 1_555 1_555
O3a Ti1b O1b 158.1(4) 1_555 1_565
O3a Ti1b O2a 81.1(3) 1_555 2_556
O3a Ti1b O2a 78.8(2) 1_555 1_555
O2b Ti1b O1b 92.7(5) 1_555 1_565
O2b Ti1b O2a 152.1(3) 1_555 2_556
O2b Ti1b O2a 76.5(3) 1_555 1_555
O1b Ti1b O2a 89.0(4) 1_565 2_556
O1b Ti1b O2a 79.9(4) 1_565 1_555
O2a Ti1b O2a 76.4(4) 2_556 1_555
O1a Ti2 O3a 87.9(3) 1_555 1_555
O1a Ti2 O1b 178.1(5) 1_555 1_555
O1a Ti2 O2b 83.2(3) 1_555 1_555
O1a Ti2 O2a 96.4(4) 1_555 1_545
O1a Ti2 O3b 91.7(3) 1_555 1_555
O3a Ti2 O1b 92.0(3) 1_555 1_555
O3a Ti2 O2b 87.8(4) 1_555 1_555
O3a Ti2 O2a 94.8(3) 1_555 1_545
O3a Ti2 O3b 176.86(18) 1_555 1_555
O1b Ti2 O2b 96.0(3) 1_555 1_555
O1b Ti2 O2a 84.4(4) 1_555 1_545
O1b Ti2 O3b 88.8(3) 1_555 1_555
O2b Ti2 O2a 177.4(4) 1_555 1_545
O2b Ti2 O3b 95.2(4) 1_555 1_555
O2a Ti2 O3b 82.2(3) 1_545 1_555
Ti1b O1a Ti1a 125.3(6) 4_565 1_555
Ti1b O1a Ti2 130.5(5) 4_565 1_555
Ti1a O1a Ti2 101.6(5) 1_555 1_555
Ti1a O1b Ti2 131.3(6) 4_465 1_555
Ti1a O1b Ti1b 124.9(6) 4_465 1_545
Ti2 O1b Ti1b 101.5(5) 1_555 1_545
Ti1a O2a Ti2 95.1(4) 1_555 1_565
Ti1a O2a Ti1b 125.8(5) 1_555 2_556
Ti1a O2a Ti1b 104.3(3) 1_555 1_555
Ti2 O2a Ti1b 138.4(4) 1_565 2_556
Ti2 O2a Ti1b 94.2(4) 1_565 1_555
Ti1b O2a Ti1b 84.1(4) 2_556 1_555
Ti1a O2b Ti1b 128.1(6) 2_555 1_555
Ti1a O2b Ti2 140.6(6) 2_555 1_555
Ti1a O2b Ti1a 85.0(4) 2_555 1_555
Ti1b O2b Ti2 90.8(5) 1_555 1_555
Ti1b O2b Ti1a 102.0(5) 1_555 1_555
Ti2 O2b Ti1a 93.1(3) 1_555 1_555
Ti2 O3a Ti2 126.27(14) 1_555 2_556
Ti2 O3a Ti1b 89.7(3) 1_555 1_555
Ti2 O3a Ti1b 130.57(15) 1_555 2_556
Ti1b O3a Ti1b 88.8(3) 1_555 2_556
Ti1a O3b Ti1a 87.4(3) 1_545 2_545
Ti1a O3b Ti2 92.9(3) 1_545 1_555
Ti1a O3b Ti2 131.04(14) 1_545 2_555
Ti2 O3b Ti2 121.52(13) 1_555 2_555

loop_
_geom_bond_atom_site_label_1
_geom_bond_atom_site_label_2
_geom_bond_distance
_geom_bond_site_symmetry_2
Ti1a O1b 1.87(4) 4_565
Ti1a O1a 1.91(3) 1_555
Ti1a O2a 1.955(15) 1_555
Ti1a O2b 2.01(4) 2_555
Ti1a O3b 2.05(3) 1_565
Ti1a O2b 2.174(16) 1_555
Ti1b O1a 1.89(4) 4_465
Ti1b O3a 2.049(14) 1_555
Ti1b O2b 2.01(3) 1_555
Ti1b O1b 2.06(4) 1_565
Ti1b O2a 2.09(2) 2_556
Ti1b O2a 2.19(2) 1_555
Ti2 O1a 2.02(2) 1_555
Ti2 O3a 2.022(8) 1_555
Ti2 O1b 1.98(4) 1_555
Ti2 O2b 2.02(2) 1_555
Ti2 O2a 2.083(11) 1_545
Ti2 O3b 2.066(16) 1_555
